data_1512733
loop_
_publ_author_name
'Rebecca A. Joy'
'Hadi Arman'
'Shengchang Xiang'
'Ghezai T. Musie'

_publ_section_title
;
 Synthesis, crystal structure, magnetic and electrochemical studies of two
 copper complexes with carboxylate rich dinucleating ligand
;
_journal_name_full
;
Inorganica Chimica Acta
;
_journal_page_first 220
_journal_page_last 228
_journal_volume 393
_journal_year 2012
_chemical_formula_moiety 'C92 H86 Cu8 N8 Na4 O48, 18(H O), 2 (H2 O), 17(O)'
_chemical_formula_sum 'C92 H108 Cu8 N8 Na4 O84'
_chemical_formula_weight 3270.14
_space_group_IT_number 2
_symmetry_cell_setting triclinic
_symmetry_space_group_name_Hall '-P 1'
_symmetry_space_group_name_H-M 'P -1'
_atom_sites_solution_hydrogens geom
_atom_sites_solution_primary direct
_atom_sites_solution_secondary difmap
_cell_angle_alpha 110.287(2)
_cell_angle_beta 103.704(3)
_cell_angle_gamma 102.243(2)
_cell_formula_units_Z 1
_cell_length_a 14.177(3)
_cell_length_b 18.009(4)
_cell_length_c 18.663(5)
_cell_measurement_reflns_used 15258
_cell_measurement_temperature 98(2)
_cell_measurement_theta_max 40.2
_cell_measurement_theta_min 2.3
_cell_volume 4109.6(17)
_computing_cell_refinement
;
CrystalClear-SM Expert 2.0 r3 (Rigaku, 2009)
;
_computing_data_collection
;
CrystalClear-SM Expert 2.0 r3 (Rigaku, 2009)
;
_computing_data_reduction
;
CrystalClear-SM Expert 2.0 r3 (Rigaku, 2009)
;
_computing_structure_refinement 'SHELXL-97 (Sheldrick, 1997)'
_computing_structure_solution 'SHELXS-97 (Sheldrick, 1990)'
_diffrn_ambient_temperature 98(2)
_diffrn_detector_area_resol_mean 28.5714
_diffrn_measured_fraction_theta_full 0.988
_diffrn_measured_fraction_theta_max 0.988
_diffrn_measurement_device_type
;
Saturn724 (2x2 bin mode)
;
_diffrn_measurement_method \w
_diffrn_radiation_monochromator graphite
_diffrn_radiation_source 'sealed tube'
_diffrn_radiation_type MoK\a
_diffrn_radiation_wavelength 0.71073
_diffrn_reflns_av_R_equivalents 0.0297
_diffrn_reflns_av_sigmaI/netI 0.0368
_diffrn_reflns_limit_h_max 16
_diffrn_reflns_limit_h_min -16
_diffrn_reflns_limit_k_max 20
_diffrn_reflns_limit_k_min -20
_diffrn_reflns_limit_l_max 21
_diffrn_reflns_limit_l_min -21
_diffrn_reflns_number 26172
_diffrn_reflns_reduction_process 'Lp corrections applied'
_diffrn_reflns_theta_full 24.00
_diffrn_reflns_theta_max 24.00
_diffrn_reflns_theta_min 2.07
_diffrn_standards_interval_count 0
_diffrn_standards_number 0
_exptl_absorpt_coefficient_mu 1.117
_exptl_absorpt_correction_T_max 1.000
_exptl_absorpt_correction_T_min 0.876
_exptl_absorpt_correction_type multi-scan
_exptl_absorpt_process_details 'ABSCOR (Higashi, 1995)'
_exptl_crystal_colour blue
_exptl_crystal_density_diffrn 1.321
_exptl_crystal_density_method 'not measured'
_exptl_crystal_description chunk
_exptl_crystal_F_000 1664
_exptl_crystal_size_max 0.40
_exptl_crystal_size_mid 0.26
_exptl_crystal_size_min 0.25
_refine_diff_density_max 3.035
_refine_diff_density_min -0.533
_refine_diff_density_rms 0.159
_refine_ls_extinction_method none
_refine_ls_goodness_of_fit_ref 1.121
_refine_ls_hydrogen_treatment mixed
_refine_ls_matrix_type full
_refine_ls_number_parameters 1001
_refine_ls_number_reflns 12750
_refine_ls_number_restraints 7
_refine_ls_restrained_S_all 1.120
_refine_ls_R_factor_all 0.0893
_refine_ls_R_factor_gt 0.0839
_refine_ls_shift/su_max 0.055
_refine_ls_shift/su_mean 0.000
_refine_ls_structure_factor_coef Fsqd
_refine_ls_weighting_details 'calc w=1/[\s^2^(Fo^2^)+(0.0050P)^2^+57.0000P] where P=(Fo^2^+2Fc^2^)/3'
_refine_ls_weighting_scheme calc
_refine_ls_wR_factor_gt 0.1957
_refine_ls_wR_factor_ref 0.1982
_reflns_number_gt 11518
_reflns_number_total 12750
_reflns_threshold_expression >2sigma(I)
_cod_data_source_file ICA-2013-394-220-228-2.cif
_cod_data_source_block Na2Cu2ccdpOH2
_cod_database_code 1512733

loop_
_symmetry_equiv_pos_as_xyz
'x, y, z'
'-x, -y, -z'

loop_
_atom_site_label
_atom_site_type_symbol
_atom_site_fract_x
_atom_site_fract_y
_atom_site_fract_z
_atom_site_U_iso_or_equiv
_atom_site_adp_type
_atom_site_occupancy
_atom_site_symmetry_multiplicity
_atom_site_calc_flag
_atom_site_refinement_flags
_atom_site_disorder_assembly
_atom_site_disorder_group
Cu4 Cu 0.63552(6) 0.26112(5) 0.24692(5) 0.0238(2) Uani 1 1 d . . .
Cu3 Cu 0.50634(6) 0.28084(5) 0.05975(5) 0.0244(2) Uani 1 1 d . . .
Cu2 Cu 0.40492(6) 0.26373(5) 0.28026(5) 0.0241(2) Uani 1 1 d . . .
Cu1 Cu 0.27114(6) 0.19916(5) 0.06290(5) 0.0250(2) Uani 1 1 d . . .
Na1 Na 0.3206(3) 0.10018(19) -0.1331(2) 0.0418(8) Uani 1 1 d . . .
O19 O 0.4103(4) 0.2009(3) 0.0745(3) 0.0249(11) Uani 1 1 d . . .
O5 O 0.2957(4) 0.2457(3) 0.1796(3) 0.0285(11) Uani 1 1 d . . .
O15 O 0.6796(4) 0.2619(3) 0.3576(3) 0.0302(12) Uani 1 1 d . . .
O20 O 0.4901(4) 0.2139(3) 0.2255(3) 0.0245(10) Uani 1 1 d . . .
O8 O 0.5203(4) 0.3797(3) 0.3290(3) 0.0275(11) Uani 1 1 d . . .
O14 O 0.6183(4) 0.2969(3) 0.1571(3) 0.0307(12) Uani 1 1 d . . .
O9 O 0.6742(4) 0.4657(3) 0.4155(3) 0.0293(11) Uani 1 1 d . . .
O10 O 0.4158(4) 0.3640(3) 0.0743(3) 0.0298(12) Uani 1 1 d . . .
O1 O 0.2176(4) 0.0622(3) 0.0420(4) 0.0385(14) Uani 1 1 d . A .
O3 O 0.2333(4) 0.1783(3) -0.0546(3) 0.0311(12) Uani 1 1 d . . .
N3 N 0.6129(5) 0.3580(4) 0.0411(4) 0.0301(14) Uani 1 1 d . . .
N2 N 0.3145(5) 0.3141(4) 0.3395(4) 0.0321(15) Uani 1 1 d . . .
N4 N 0.7875(4) 0.3183(4) 0.2767(3) 0.0268(13) Uani 1 1 d . . .
O17 O 0.6438(4) 0.1326(3) 0.1804(3) 0.0314(12) Uani 1 1 d . . .
O12 O 0.4684(4) 0.2102(3) -0.0649(3) 0.0337(12) Uani 1 1 d . . .
O16 O 0.8168(4) 0.3097(4) 0.4696(3) 0.0393(14) Uani 1 1 d . . .
N1 N 0.1292(5) 0.2083(4) 0.0492(4) 0.0315(15) Uani 1 1 d . . .
C30 C 0.3624(6) 0.3839(4) 0.0232(4) 0.0280(16) Uani 1 1 d . . .
C23 C 0.5876(5) 0.4160(4) 0.3996(4) 0.0254(16) Uani 1 1 d . . .
C24 C 0.3857(6) 0.3742(4) -0.0535(4) 0.0283(16) Uani 1 1 d . . .
C22 C 0.5623(6) 0.4000(4) 0.4678(4) 0.0286(16) Uani 1 1 d . . .
O11 O 0.2886(4) 0.4112(3) 0.0332(3) 0.0366(13) Uani 1 1 d . . .
C34 C 0.7024(6) 0.3982(5) 0.1188(5) 0.0356(18) Uani 1 1 d . . .
H34A H 0.6916 0.4453 0.1572 0.043 Uiso 1 1 calc R . .
H34B H 0.7643 0.4192 0.1084 0.043 Uiso 1 1 calc R . .
C17 C 0.4617(6) 0.3897(4) 0.4731(4) 0.0297(17) Uani 1 1 d . . .
O18 O 0.6345(4) 0.0162(3) 0.2005(4) 0.0423(14) Uani 1 1 d . . .
C2 C 0.0206(6) 0.0620(5) -0.0563(5) 0.0359(19) Uani 1 1 d . . .
C46 C 0.6822(6) 0.0919(5) 0.2163(5) 0.0333(18) Uani 1 1 d . . .
C37 C 0.8296(6) 0.3592(5) 0.3676(4) 0.0299(17) Uani 1 1 d . . .
H37A H 0.8216 0.4141 0.3872 0.036 Uiso 1 1 calc R . .
H37B H 0.9021 0.3660 0.3862 0.036 Uiso 1 1 calc R . .
C13 C 0.2377(6) 0.3281(5) 0.2788(5) 0.0372(19) Uani 1 1 d . . .
H13A H 0.2680 0.3801 0.2759 0.045 Uiso 1 1 calc R . .
H13B H 0.1784 0.3318 0.2954 0.045 Uiso 1 1 calc R . .
C38 C 0.7731(6) 0.3058(5) 0.4010(4) 0.0296(17) Uani 1 1 d . . .
C25 C 0.4878(6) 0.3936(5) -0.0534(5) 0.0320(17) Uani 1 1 d . . .
C10 C 0.1531(6) 0.1968(5) -0.0799(5) 0.0337(18) Uani 1 1 d . . .
O4 O 0.1154(4) 0.1886(4) -0.1509(4) 0.0453(15) Uani 1 1 d . . .
C36 C 0.7925(6) 0.3794(5) 0.2397(5) 0.0335(18) Uani 1 1 d . . .
H36A H 0.8609 0.3988 0.2382 0.040 Uiso 1 1 calc R . .
H36B H 0.7767 0.4274 0.2717 0.040 Uiso 1 1 calc R . .
C45 C 0.9599(6) 0.2324(5) 0.3478(5) 0.0353(18) Uani 1 1 d . . .
H45A H 1.0095 0.2786 0.3526 0.042 Uiso 1 1 calc R . .
C16 C 0.3758(6) 0.3962(5) 0.4128(4) 0.0330(18) Uani 1 1 d . . .
H16A H 0.4044 0.4372 0.3944 0.040 Uiso 1 1 calc R . .
H16B H 0.3298 0.4164 0.4399 0.040 Uiso 1 1 calc R . .
C32 C 0.6376(6) 0.3026(5) -0.0276(5) 0.0367(19) Uani 1 1 d . . .
H32A H 0.6913 0.2825 -0.0064 0.044 Uiso 1 1 calc R . .
H32B H 0.6630 0.3346 -0.0555 0.044 Uiso 1 1 calc R . .
C1 C 0.0772(6) 0.0091(5) -0.0838(5) 0.044(2) Uani 1 1 d . A .
C40 C 0.8617(6) 0.2049(5) 0.2902(4) 0.0296(17) Uani 1 1 d . . .
C8 C 0.0502(6) 0.1267(5) 0.0300(5) 0.0345(18) Uani 1 1 d . . .
H8A H -0.0109 0.1380 0.0391 0.041 Uiso 1 1 calc R . .
H8B H 0.0771 0.1037 0.0672 0.041 Uiso 1 1 calc R . .
C11 C 0.1403(6) 0.2723(5) 0.1299(5) 0.039(2) Uani 1 1 d . . .
H11A H 0.0732 0.2694 0.1350 0.047 Uiso 1 1 calc R . .
H11B H 0.1728 0.3278 0.1349 0.047 Uiso 1 1 calc R . .
C12 C 0.2053(6) 0.2558(5) 0.1965(5) 0.0337(18) Uani 1 1 d . . .
H12A H 0.1664 0.2046 0.1978 0.040 Uiso 1 1 calc R . .
C39 C 0.8426(6) 0.2566(5) 0.2431(4) 0.0302(17) Uani 1 1 d . . .
H39A H 0.8017 0.2194 0.1871 0.036 Uiso 1 1 calc R . .
H39B H 0.9079 0.2877 0.2436 0.036 Uiso 1 1 calc R . .
C35 C 0.7154(6) 0.3365(5) 0.1545(5) 0.0310(17) Uani 1 1 d . . .
H35A H 0.7383 0.2943 0.1201 0.037 Uiso 1 1 calc R . .
C21 C 0.6400(6) 0.3964(5) 0.5281(4) 0.0350(18) Uani 1 1 d . . .
H21A H 0.7056 0.4036 0.5249 0.042 Uiso 1 1 calc R . .
C31 C 0.5808(6) 0.4254(5) 0.0220(5) 0.0328(17) Uani 1 1 d . . .
H31A H 0.6378 0.4600 0.0156 0.039 Uiso 1 1 calc R . .
H31B H 0.5663 0.4606 0.0680 0.039 Uiso 1 1 calc R . .
C41 C 0.7889(6) 0.1314(5) 0.2797(5) 0.0316(17) Uani 1 1 d . . .
C29 C 0.3050(7) 0.3484(5) -0.1250(5) 0.0361(19) Uani 1 1 d . . .
H29A H 0.2381 0.3364 -0.1245 0.043 Uiso 1 1 calc R . .
C9 C 0.1055(6) 0.2355(5) -0.0171(5) 0.0367(19) Uani 1 1 d . . .
H9A H 0.1324 0.2960 0.0048 0.044 Uiso 1 1 calc R . .
H9B H 0.0318 0.2185 -0.0426 0.044 Uiso 1 1 calc R . .
C26 C 0.5029(7) 0.3879(5) -0.1265(5) 0.042(2) Uani 1 1 d . . .
H26A H 0.5696 0.4026 -0.1272 0.050 Uiso 1 1 calc R . .
C18 C 0.4453(7) 0.3790(5) 0.5410(5) 0.040(2) Uani 1 1 d . . .
H18A H 0.3815 0.3754 0.5471 0.048 Uiso 1 1 calc R . .
C42 C 0.8157(7) 0.0922(5) 0.3300(5) 0.041(2) Uani 1 1 d . . .
H42A H 0.7678 0.0441 0.3235 0.050 Uiso 1 1 calc R . .
C14 C 0.2630(6) 0.2521(5) 0.3648(5) 0.042(2) Uani 1 1 d . . .
H14A H 0.1976 0.2164 0.3228 0.050 Uiso 1 1 calc R . .
H14B H 0.2496 0.2811 0.4140 0.050 Uiso 1 1 calc R . .
O6 O 0.3948(5) 0.1921(4) 0.3462(4) 0.0451(15) Uani 1 1 d . . .
C20 C 0.6199(7) 0.3821(5) 0.5925(5) 0.041(2) Uani 1 1 d . . .
H20A H 0.6712 0.3780 0.6310 0.050 Uiso 1 1 calc R . .
C3 C -0.0711(6) 0.0538(5) -0.1127(5) 0.041(2) Uani 1 1 d . . .
H3A H -0.1113 0.0857 -0.0945 0.050 Uiso 1 1 calc R . .
C28 C 0.3221(8) 0.3402(6) -0.1968(5) 0.046(2) Uani 1 1 d . . .
H28A H 0.2671 0.3209 -0.2446 0.055 Uiso 1 1 calc R . .
C6 C 0.0423(7) -0.0458(6) -0.1681(6) 0.059(3) Uani 1 1 d . . .
H6A H 0.0788 -0.0810 -0.1871 0.070 Uiso 1 1 calc R . .
C27 C 0.4226(8) 0.3612(6) -0.1969(5) 0.048(2) Uani 1 1 d . . .
H27A H 0.4350 0.3571 -0.2447 0.058 Uiso 1 1 calc R . .
C19 C 0.5227(7) 0.3739(5) 0.5991(5) 0.044(2) Uani 1 1 d . . .
H19A H 0.5096 0.3650 0.6425 0.053 Uiso 1 1 calc R . .
O13 O 0.5482(6) 0.1867(5) -0.1554(4) 0.076(2) Uani 1 1 d . . .
C33 C 0.5440(8) 0.2284(6) -0.0876(5) 0.045(2) Uani 1 1 d . . .
C44 C 0.9851(7) 0.1927(6) 0.3978(5) 0.045(2) Uani 1 1 d . . .
H44A H 1.0504 0.2129 0.4363 0.054 Uiso 1 1 calc R . .
C15 C 0.3276(8) 0.1989(6) 0.3802(5) 0.051(2) Uani 1 1 d . . .
C7 C 0.1719(7) 0.0050(6) -0.0282(7) 0.063(3) Uani 1 1 d . . .
C5 C -0.0452(7) -0.0474(6) -0.2219(6) 0.059(3) Uani 1 1 d . . .
H5A H -0.0643 -0.0808 -0.2771 0.070 Uiso 1 1 calc R . .
C4 C -0.1036(7) 0.0002(6) -0.1939(5) 0.050(2) Uani 1 1 d . . .
H4A H -0.1647 -0.0036 -0.2294 0.060 Uiso 1 1 calc R . .
C43 C 0.9125(7) 0.1227(6) 0.3903(6) 0.050(2) Uani 1 1 d . . .
H43A H 0.9277 0.0965 0.4246 0.060 Uiso 1 1 calc R . .
H22B H 0.655(9) -0.033(7) -0.178(7) 0.075 Uiso 1 1 d . . .
O21 O 0.4075(6) 0.0486(4) -0.0145(4) 0.0545(17) Uani 1 1 d . . .
O26 O 1.1453(4) 0.4168(5) 0.4698(4) 0.0507(18) Uani 1 1 d . . .
H26 H 1.190(9) 0.437(8) 0.488(8) 0.076 Uiso 1 1 d . . .
O25 O 1.0149(5) 0.4116(5) 0.5629(4) 0.0513(16) Uani 1 1 d D . .
O27 O 0.4779(6) 0.4625(5) 0.2344(4) 0.0590(19) Uani 1 1 d . . .
H27 H 0.484(10) 0.413(8) 0.223(8) 0.089 Uiso 1 1 d . . .
O28 O 0.6865(6) 0.5503(6) 0.3181(5) 0.070(2) Uani 1 1 d . . .
O29 O 0.9473(5) 0.5401(5) 0.6494(4) 0.0612(19) Uani 1 1 d D . .
O31 O 0.2956(7) 0.4955(5) 0.1893(5) 0.073(2) Uani 1 1 d . . .
H31 H 0.355(11) 0.484(9) 0.207(9) 0.110 Uiso 1 1 d . . .
O30 O 0.5282(7) -0.0411(9) 0.2720(6) 0.081(4) Uani 0.70 1 d PD . .
O7 O 0.3088(7) 0.1612(5) 0.4243(5) 0.077(2) Uani 1 1 d . . .
O32 O -0.5000 0.0000 -0.5000 0.074(4) Uani 0.80 2 d SP . .
O33 O 0.1130(9) 0.4791(5) 0.2244(6) 0.090(3) Uani 1 1 d D . .
O24 O 0.2237(11) 0.1197(7) -0.2422(5) 0.061(4) Uani 0.60 1 d P . .
O34 O 0.5660(8) 0.1576(9) 0.3994(9) 0.056(4) Uani 0.50 1 d P . .
O35 O 0.3534(11) -0.0389(14) 0.2569(11) 0.101(7) Uani 0.50 1 d P . .
O36 O 0.0580(8) -0.2101(7) 0.2297(6) 0.103(3) Uani 1 1 d D . .
H36C H 0.024(13) -0.270(5) 0.181(7) 0.154 Uiso 1 1 d D . .
O37 O 0.1346(8) 0.4623(8) -0.0389(8) 0.123(4) Uani 1 1 d D . .
O2A O 0.1976(18) -0.0650(16) -0.0397(14) 0.066(7) Uani 0.50 1 d P A 1
O2B O 0.210(2) -0.0480(19) -0.0719(13) 0.093(11) Uani 0.50 1 d P A 2
O38 O 0.1564(9) -0.2991(7) 0.1842(7) 0.052(3) Uani 0.60 1 d P . .
O39 O 0.2343(11) -0.1982(8) 0.1528(7) 0.054(4) Uani 0.50 1 d P . .
O40 O -0.0618(9) 0.3640(10) 0.0890(9) 0.064(4) Uani 0.50 1 d P . .
O41 O 0.1636(10) -0.2062(10) -0.0030(7) 0.083(5) Uani 0.60 1 d P . .
O42 O 0.2966(14) -0.3426(10) 0.2071(10) 0.076(5) Uani 0.50 1 d P . .
O43 O -0.2111(12) 0.2227(9) -0.4408(9) 0.092(5) Uani 0.60 1 d P . .
O44 O -0.1283(12) 0.3569(9) -0.2786(9) 0.067(4) Uani 0.50 1 d P . .
O45 O 0.9288(12) 0.3992(11) 0.9550(10) 0.077(5) Uani 0.50 1 d P . .
O46 O 0.4693(14) -0.2141(13) 0.3027(11) 0.090(6) Uani 0.50 1 d P . .
O47 O -0.3526(16) -0.0105(12) -0.4102(12) 0.096(6) Uani 0.50 1 d P . .
O48 O -0.0076(17) 0.2057(12) -0.3741(11) 0.078(6) Uani 0.40 1 d P . .
O49 O 0.683(2) -0.1478(16) 0.3479(14) 0.082(7) Uani 0.35 1 d P . .
O50 O -0.161(2) 0.1053(16) -0.3983(17) 0.054(7) Uani 0.25 1 d P . .
O51 O 1.1193(11) 0.3743(9) 0.6773(9) 0.085(4) Uiso 0.60 1 d P . .
H28B H 0.632(12) 0.516(10) 0.296(10) 0.127 Uiso 1 1 d . . .
H25B H 0.955(4) 0.386(9) 0.551(9) 0.127 Uiso 1 1 d D . .
H29B H 0.897(9) 0.555(9) 0.614(8) 0.127 Uiso 1 1 d D . .
H33B H 0.119(13) 0.527(4) 0.231(10) 0.127 Uiso 1 1 d D . .
H29C H 0.904(10) 0.514(9) 0.676(8) 0.127 Uiso 1 1 d D . .
H37C H 0.189(7) 0.459(10) -0.013(9) 0.127 Uiso 1 1 d D . .
H30B H 0.578(14) -0.082(11) 0.279(13) 0.127 Uiso 0.70 1 d PD . .
Na2 Na 0.4890(2) -0.0035(2) 0.08743(18) 0.0388(8) Uani 1 1 d . . .
O22 O 0.3724(5) 0.0394(4) 0.1492(4) 0.0417(15) Uani 1 1 d . . .
O23 O 0.3615(8) -0.1303(4) -0.0182(4) 0.086(3) Uani 1 1 d . . .

loop_
_atom_site_aniso_label
_atom_site_aniso_U_11
_atom_site_aniso_U_22
_atom_site_aniso_U_33
_atom_site_aniso_U_23
_atom_site_aniso_U_13
_atom_site_aniso_U_12
Cu4 0.0213(4) 0.0235(4) 0.0205(4) 0.0047(4) 0.0034(3) 0.0070(4)
Cu3 0.0234(5) 0.0248(5) 0.0241(5) 0.0100(4) 0.0068(4) 0.0078(4)
Cu2 0.0238(5) 0.0211(4) 0.0201(4) 0.0020(4) 0.0071(4) 0.0048(4)
Cu1 0.0212(4) 0.0249(5) 0.0222(4) 0.0041(4) 0.0043(4) 0.0074(4)
Na1 0.050(2) 0.0298(17) 0.0381(18) 0.0049(14) 0.0146(16) 0.0138(15)
O19 0.025(3) 0.025(3) 0.023(3) 0.008(2) 0.007(2) 0.008(2)
O5 0.022(3) 0.033(3) 0.025(3) 0.005(2) 0.008(2) 0.010(2)
O15 0.026(3) 0.035(3) 0.027(3) 0.008(2) 0.006(2) 0.014(2)
O20 0.024(3) 0.025(3) 0.021(2) 0.006(2) 0.006(2) 0.008(2)
O8 0.029(3) 0.023(3) 0.020(3) 0.002(2) 0.006(2) 0.002(2)
O14 0.020(3) 0.038(3) 0.031(3) 0.017(2) 0.005(2) 0.003(2)
O9 0.024(3) 0.025(3) 0.030(3) 0.005(2) 0.007(2) 0.004(2)
O10 0.039(3) 0.028(3) 0.025(3) 0.011(2) 0.011(2) 0.016(2)
O1 0.027(3) 0.024(3) 0.051(4) 0.005(3) 0.013(3) 0.002(2)
O3 0.027(3) 0.034(3) 0.026(3) 0.009(2) 0.003(2) 0.010(2)
N3 0.030(3) 0.033(3) 0.033(3) 0.018(3) 0.011(3) 0.012(3)
N2 0.027(3) 0.027(3) 0.026(3) -0.004(3) 0.010(3) 0.002(3)
N4 0.024(3) 0.028(3) 0.020(3) 0.003(3) 0.001(3) 0.010(3)
O17 0.030(3) 0.025(3) 0.026(3) 0.000(2) 0.002(2) 0.010(2)
O12 0.042(3) 0.034(3) 0.025(3) 0.010(2) 0.013(2) 0.015(3)
O16 0.033(3) 0.053(4) 0.025(3) 0.009(3) 0.005(2) 0.018(3)
N1 0.024(3) 0.030(3) 0.029(3) 0.003(3) 0.005(3) 0.009(3)
C30 0.030(4) 0.021(4) 0.025(4) 0.005(3) 0.004(3) 0.007(3)
C23 0.026(4) 0.020(4) 0.027(4) 0.003(3) 0.010(3) 0.012(3)
C24 0.040(4) 0.022(4) 0.026(4) 0.011(3) 0.011(3) 0.013(3)
C22 0.034(4) 0.021(4) 0.020(4) -0.002(3) 0.008(3) 0.006(3)
O11 0.038(3) 0.042(3) 0.034(3) 0.016(3) 0.013(3) 0.020(3)
C34 0.026(4) 0.034(4) 0.046(5) 0.020(4) 0.010(4) 0.006(3)
C17 0.032(4) 0.024(4) 0.021(4) -0.002(3) 0.009(3) 0.007(3)
O18 0.039(3) 0.025(3) 0.045(3) 0.005(3) 0.003(3) 0.007(3)
C2 0.027(4) 0.033(4) 0.033(4) 0.003(4) 0.012(3) 0.000(3)
C46 0.035(4) 0.025(4) 0.030(4) 0.000(3) 0.007(3) 0.014(4)
C37 0.024(4) 0.030(4) 0.019(4) -0.004(3) 0.000(3) 0.010(3)
C13 0.025(4) 0.037(4) 0.032(4) -0.004(4) 0.008(3) 0.007(3)
C38 0.024(4) 0.035(4) 0.020(4) 0.002(3) 0.002(3) 0.015(3)
C25 0.043(5) 0.029(4) 0.031(4) 0.016(3) 0.015(4) 0.016(4)
C10 0.028(4) 0.028(4) 0.033(4) 0.011(3) -0.002(3) 0.005(3)
O4 0.039(3) 0.055(4) 0.040(3) 0.027(3) 0.003(3) 0.013(3)
C36 0.026(4) 0.026(4) 0.042(5) 0.012(4) 0.006(3) 0.006(3)
C45 0.030(4) 0.032(4) 0.034(4) 0.003(4) 0.006(3) 0.015(3)
C16 0.028(4) 0.029(4) 0.025(4) -0.006(3) 0.011(3) 0.005(3)
C32 0.036(4) 0.045(5) 0.047(5) 0.027(4) 0.023(4) 0.023(4)
C1 0.025(4) 0.035(5) 0.046(5) -0.008(4) 0.015(4) -0.003(3)
C40 0.030(4) 0.029(4) 0.023(4) 0.002(3) 0.007(3) 0.015(3)
C8 0.024(4) 0.031(4) 0.034(4) 0.003(4) 0.006(3) 0.006(3)
C11 0.027(4) 0.036(5) 0.037(5) -0.003(4) 0.005(4) 0.012(4)
C12 0.023(4) 0.033(4) 0.029(4) -0.004(3) 0.008(3) 0.006(3)
C39 0.025(4) 0.031(4) 0.023(4) 0.001(3) 0.006(3) 0.008(3)
C35 0.026(4) 0.029(4) 0.036(4) 0.014(3) 0.008(3) 0.008(3)
C21 0.041(5) 0.031(4) 0.025(4) 0.003(3) 0.009(4) 0.013(4)
C31 0.036(4) 0.032(4) 0.034(4) 0.018(4) 0.013(4) 0.011(3)
C41 0.035(4) 0.024(4) 0.027(4) 0.000(3) 0.006(3) 0.015(3)
C29 0.045(5) 0.033(4) 0.031(4) 0.016(4) 0.008(4) 0.016(4)
C9 0.031(4) 0.030(4) 0.039(5) 0.009(4) -0.001(4) 0.013(3)
C26 0.060(6) 0.045(5) 0.045(5) 0.031(4) 0.030(5) 0.029(4)
C18 0.043(5) 0.035(5) 0.030(4) 0.000(4) 0.019(4) 0.005(4)
C42 0.045(5) 0.031(4) 0.042(5) 0.011(4) 0.008(4) 0.015(4)
C14 0.039(5) 0.039(5) 0.029(4) 0.000(4) 0.017(4) -0.005(4)
O6 0.071(4) 0.038(3) 0.039(3) 0.020(3) 0.032(3) 0.021(3)
C20 0.055(6) 0.039(5) 0.024(4) 0.008(4) 0.009(4) 0.017(4)
C3 0.027(4) 0.041(5) 0.036(5) 0.004(4) 0.005(4) 0.001(4)
C28 0.064(6) 0.042(5) 0.032(5) 0.019(4) 0.009(4) 0.021(5)
C6 0.038(5) 0.041(5) 0.060(6) -0.016(5) 0.028(5) -0.008(4)
C27 0.078(7) 0.053(6) 0.036(5) 0.028(4) 0.027(5) 0.038(5)
C19 0.062(6) 0.044(5) 0.022(4) 0.010(4) 0.017(4) 0.011(4)
O13 0.086(6) 0.087(6) 0.047(4) 0.004(4) 0.041(4) 0.033(5)
C33 0.063(6) 0.045(5) 0.040(5) 0.018(4) 0.027(5) 0.030(5)
C44 0.035(5) 0.043(5) 0.041(5) 0.008(4) -0.004(4) 0.015(4)
C15 0.068(7) 0.036(5) 0.036(5) 0.010(4) 0.025(5) -0.004(5)
C7 0.025(5) 0.042(6) 0.080(8) -0.015(5) 0.014(5) 0.008(4)
C5 0.041(6) 0.053(6) 0.038(5) -0.010(4) 0.012(5) -0.019(5)
C4 0.037(5) 0.053(6) 0.035(5) 0.002(4) 0.005(4) -0.002(4)
C43 0.048(6) 0.050(6) 0.049(5) 0.023(5) 0.003(4) 0.021(5)
O21 0.079(5) 0.042(4) 0.058(4) 0.019(3) 0.042(4) 0.034(3)
O26 0.029(3) 0.052(4) 0.040(4) -0.001(3) 0.002(3) -0.001(3)
O25 0.033(3) 0.071(5) 0.037(3) 0.021(3) 0.003(3) 0.006(3)
O27 0.068(5) 0.070(5) 0.030(3) 0.019(3) 0.009(3) 0.018(4)
O28 0.062(5) 0.101(7) 0.072(5) 0.059(5) 0.025(4) 0.032(5)
O29 0.043(4) 0.083(5) 0.040(4) 0.016(4) 0.010(3) 0.009(4)
O31 0.087(6) 0.083(6) 0.050(4) 0.018(4) 0.035(4) 0.034(5)
O30 0.024(5) 0.135(11) 0.043(6) 0.013(6) 0.014(4) -0.015(6)
O7 0.110(7) 0.068(5) 0.068(5) 0.038(4) 0.053(5) 0.011(5)
O32 0.070(9) 0.088(10) 0.081(10) 0.049(8) 0.033(8) 0.025(8)
O33 0.138(8) 0.071(6) 0.083(6) 0.027(5) 0.077(6) 0.045(6)
O24 0.134(11) 0.050(6) 0.022(5) 0.019(5) 0.028(6) 0.068(7)
O34 0.018(5) 0.078(9) 0.105(11) 0.087(9) 0.009(6) 0.008(6)
O35 0.049(9) 0.19(2) 0.105(13) 0.120(15) 0.033(9) 0.012(11)
O36 0.084(7) 0.147(10) 0.108(8) 0.079(7) 0.027(6) 0.056(7)
O37 0.089(8) 0.139(9) 0.170(11) 0.092(9) 0.020(7) 0.072(7)
O2A 0.031(8) 0.041(9) 0.081(19) -0.016(12) 0.016(12) 0.000(7)
O2B 0.065(16) 0.10(2) 0.046(13) -0.042(11) -0.023(10) 0.069(16)
O38 0.072(8) 0.061(7) 0.056(7) 0.036(6) 0.036(6) 0.048(6)
O39 0.080(9) 0.046(7) 0.041(7) 0.008(6) 0.014(7) 0.052(7)
O40 0.021(6) 0.108(12) 0.076(10) 0.045(9) 0.017(6) 0.036(7)
O41 0.079(9) 0.141(13) 0.062(8) 0.037(8) 0.031(7) 0.101(10)
O42 0.127(14) 0.091(11) 0.090(11) 0.065(10) 0.086(11) 0.087(11)
O43 0.111(12) 0.096(11) 0.086(10) 0.079(9) 0.024(9) 0.008(9)
O44 0.084(11) 0.059(9) 0.059(9) 0.024(8) 0.030(8) 0.019(8)
O45 0.057(9) 0.105(13) 0.086(12) 0.057(11) 0.022(9) 0.034(9)
O46 0.093(13) 0.128(16) 0.098(13) 0.062(12) 0.057(11) 0.079(12)
O47 0.130(17) 0.104(14) 0.112(15) 0.073(13) 0.075(14) 0.063(13)
O48 0.109(17) 0.057(11) 0.057(11) 0.032(10) -0.005(11) 0.027(11)
O49 0.11(2) 0.103(18) 0.071(15) 0.036(14) 0.067(15) 0.075(16)
O50 0.051(16) 0.042(14) 0.073(19) 0.033(14) 0.013(14) 0.016(12)
Na2 0.0363(17) 0.0364(17) 0.0305(16) 0.0020(14) 0.0073(14) 0.0109(14)
O22 0.042(3) 0.037(3) 0.039(3) 0.008(3) 0.019(3) 0.006(3)
O23 0.152(8) 0.033(4) 0.042(4) 0.005(3) 0.031(5) -0.011(4)

loop_
_atom_type_symbol
_atom_type_description
_atom_type_scat_dispersion_real
_atom_type_scat_dispersion_imag
_atom_type_scat_source
C C 0.0033 0.0016 'International Tables Vol C Tables 4.2.6.8 and 6.1.1.4'
H H 0.0000 0.0000 'International Tables Vol C Tables 4.2.6.8 and 6.1.1.4'
N N 0.0061 0.0033 'International Tables Vol C Tables 4.2.6.8 and 6.1.1.4'
O O 0.0106 0.0060 'International Tables Vol C Tables 4.2.6.8 and 6.1.1.4'
Na Na 0.0362 0.0249 'International Tables Vol C Tables 4.2.6.8 and 6.1.1.4'
Cu Cu 0.3201 1.2651 'International Tables Vol C Tables 4.2.6.8 and 6.1.1.4'

loop_
_geom_angle_atom_site_label_1
_geom_angle_atom_site_label_2
_geom_angle_atom_site_label_3
_geom_angle
_geom_angle_site_symmetry_1
_geom_angle_site_symmetry_3
O20 Cu4 O14 95.8(2) . .
O20 Cu4 O15 94.8(2) . .
O14 Cu4 O15 162.3(2) . .
O20 Cu4 N4 175.5(2) . .
O14 Cu4 N4 85.4(2) . .
O15 Cu4 N4 83.1(2) . .
O20 Cu4 O17 90.64(19) . .
O14 Cu4 O17 98.6(2) . .
O15 Cu4 O17 95.4(2) . .
N4 Cu4 O17 93.5(2) . .
O19 Cu3 O14 92.2(2) . .
O19 Cu3 N3 175.4(2) . .
O14 Cu3 N3 86.5(2) . .
O19 Cu3 O12 95.2(2) . .
O14 Cu3 O12 133.0(2) . .
N3 Cu3 O12 82.5(2) . .
O19 Cu3 O10 91.8(2) . .
O14 Cu3 O10 118.5(2) . .
N3 Cu3 O10 92.8(2) . .
O12 Cu3 O10 107.6(2) . .
O20 Cu2 O5 96.1(2) . .
O20 Cu2 N2 178.4(2) . .
O5 Cu2 N2 84.7(2) . .
O20 Cu2 O6 96.1(2) . .
O5 Cu2 O6 125.6(2) . .
N2 Cu2 O6 82.3(3) . .
O20 Cu2 O8 88.5(2) . .
O5 Cu2 O8 112.3(2) . .
N2 Cu2 O8 92.4(2) . .
O6 Cu2 O8 120.8(2) . .
O19 Cu1 O5 94.4(2) . .
O19 Cu1 O3 94.2(2) . .
O5 Cu1 O3 164.4(2) . .
O19 Cu1 N1 174.1(2) . .
O5 Cu1 N1 86.6(2) . .
O3 Cu1 N1 83.6(2) . .
O19 Cu1 O1 92.8(2) . .
O5 Cu1 O1 96.0(2) . .
O3 Cu1 O1 96.5(2) . .
N1 Cu1 O1 92.9(2) . .
O12 Na1 O18 106.7(2) . 2_655
O12 Na1 O24 108.4(4) . .
O18 Na1 O24 101.9(3) 2_655 .
O12 Na1 O3 90.3(2) . .
O18 Na1 O3 157.6(3) 2_655 .
O24 Na1 O3 85.9(3) . .
O12 Na1 O21 82.1(2) . .
O18 Na1 O21 73.6(2) 2_655 .
O24 Na1 O21 169.5(4) . .
O3 Na1 O21 95.0(2) . .
O12 Na1 Na2 76.70(17) . 2_655
O18 Na1 Na2 42.10(16) 2_655 2_655
O24 Na1 Na2 140.3(3) . 2_655
O3 Na1 Na2 133.84(18) . 2_655
O21 Na1 Na2 39.93(14) . 2_655
Cu3 O19 Cu1 123.3(3) . .
C12 O5 Cu1 111.4(4) . .
C12 O5 Cu2 110.6(4) . .
Cu1 O5 Cu2 136.9(3) . .
C38 O15 Cu4 114.5(5) . .
Cu2 O20 Cu4 128.0(2) . .
C23 O8 Cu2 126.9(5) . .
C35 O14 Cu4 111.2(4) . .
C35 O14 Cu3 109.6(4) . .
Cu4 O14 Cu3 138.5(3) . .
C30 O10 Cu3 131.1(5) . .
C7 O1 Cu1 121.3(7) . .
C10 O3 Cu1 113.1(5) . .
C10 O3 Na1 128.6(5) . .
Cu1 O3 Na1 117.1(2) . .
C32 N3 C34 111.9(6) . .
C32 N3 C31 110.6(6) . .
C34 N3 C31 108.8(6) . .
C32 N3 Cu3 105.3(5) . .
C34 N3 Cu3 105.2(4) . .
C31 N3 Cu3 115.0(5) . .
C14 N2 C13 110.9(6) . .
C14 N2 C16 110.2(6) . .
C13 N2 C16 110.1(6) . .
C14 N2 Cu2 107.3(5) . .
C13 N2 Cu2 106.2(4) . .
C16 N2 Cu2 112.1(4) . .
C36 N4 C37 113.0(6) . .
C36 N4 C39 110.2(6) . .
C37 N4 C39 110.6(5) . .
C36 N4 Cu4 104.6(4) . .
C37 N4 Cu4 105.8(4) . .
C39 N4 Cu4 112.4(4) . .
C46 O17 Cu4 123.3(4) . .
C46 O17 Na2 88.5(4) . .
Cu4 O17 Na2 126.6(2) . .
C33 O12 Cu3 110.6(5) . .
C33 O12 Na1 128.6(5) . .
Cu3 O12 Na1 119.5(3) . .
C9 N1 C11 113.6(6) . .
C9 N1 C8 111.5(6) . .
C11 N1 C8 109.7(6) . .
C9 N1 Cu1 105.6(5) . .
C11 N1 Cu1 103.8(4) . .
C8 N1 Cu1 112.5(5) . .
O11 C30 O10 123.1(7) . .
O11 C30 C24 117.6(6) . .
O10 C30 C24 119.3(7) . .
O9 C23 O8 123.1(7) . .
O9 C23 C22 118.1(6) . .
O8 C23 C22 118.8(6) . .
C29 C24 C25 119.7(7) . .
C29 C24 C30 118.9(7) . .
C25 C24 C30 121.4(7) . .
C21 C22 C17 119.8(7) . .
C21 C22 C23 118.9(7) . .
C17 C22 C23 121.4(7) . .
N3 C34 C35 110.6(6) . .
N3 C34 H34A 109.5 . .
C35 C34 H34A 109.5 . .
N3 C34 H34B 109.5 . .
C35 C34 H34B 109.5 . .
H34A C34 H34B 108.1 . .
C18 C17 C22 118.0(7) . .
C18 C17 C16 119.1(7) . .
C22 C17 C16 122.8(7) . .
C46 O18 Na1 124.8(5) . 2_655
C46 O18 Na2 96.2(5) . .
Na1 O18 Na2 97.7(2) 2_655 .
C3 C2 C1 117.9(7) . .
C3 C2 C8 117.0(7) . .
C1 C2 C8 125.0(8) . .
O17 C46 O18 122.4(7) . .
O17 C46 C41 120.8(7) . .
O18 C46 C41 116.7(7) . .
O17 C46 Na2 65.2(4) . .
O18 C46 Na2 57.5(4) . .
C41 C46 Na2 171.8(5) . .
N4 C37 C38 109.6(6) . .
N4 C37 H37A 109.8 . .
C38 C37 H37A 109.8 . .
N4 C37 H37B 109.8 . .
C38 C37 H37B 109.8 . .
H37A C37 H37B 108.2 . .
N2 C13 C12 108.9(6) . .
N2 C13 H13A 109.9 . .
C12 C13 H13A 109.9 . .
N2 C13 H13B 109.9 . .
C12 C13 H13B 109.9 . .
H13A C13 H13B 108.3 . .
O16 C38 O15 124.1(8) . .
O16 C38 C37 119.6(7) . .
O15 C38 C37 116.3(6) . .
C26 C25 C24 117.6(7) . .
C26 C25 C31 118.7(7) . .
C24 C25 C31 123.5(7) . .
O4 C10 O3 124.1(8) . .
O4 C10 C9 118.9(7) . .
O3 C10 C9 116.9(7) . .
N4 C36 C35 108.3(6) . .
N4 C36 H36A 110.0 . .
C35 C36 H36A 110.0 . .
N4 C36 H36B 110.0 . .
C35 C36 H36B 110.0 . .
H36A C36 H36B 108.4 . .
C44 C45 C40 121.9(8) . .
C44 C45 H45A 119.0 . .
C40 C45 H45A 119.0 . .
C17 C16 N2 113.7(6) . .
C17 C16 H16A 108.8 . .
N2 C16 H16A 108.8 . .
C17 C16 H16B 108.8 . .
N2 C16 H16B 108.8 . .
H16A C16 H16B 107.7 . .
N3 C32 C33 111.5(6) . .
N3 C32 H32A 109.3 . .
C33 C32 H32A 109.3 . .
N3 C32 H32B 109.3 . .
C33 C32 H32B 109.3 . .
H32A C32 H32B 108.0 . .
C2 C1 C6 118.5(9) . .
C2 C1 C7 123.7(8) . .
C6 C1 C7 117.7(8) . .
C45 C40 C41 118.5(7) . .
C45 C40 C39 116.5(7) . .
C41 C40 C39 125.0(7) . .
N1 C8 C2 113.7(7) . .
N1 C8 H8A 108.8 . .
C2 C8 H8A 108.8 . .
N1 C8 H8B 108.8 . .
C2 C8 H8B 108.8 . .
H8A C8 H8B 107.7 . .
N1 C11 C12 109.2(6) . .
N1 C11 H11A 109.8 . .
C12 C11 H11A 109.9 . .
N1 C11 H11B 109.9 . .
C12 C11 H11B 109.8 . .
H11A C11 H11B 108.3 . .
O5 C12 C13 107.9(6) . .
O5 C12 C11 108.7(6) . .
C13 C12 C11 111.6(7) . .
O5 C12 H12A 109.5 . .
C13 C12 H12A 109.5 . .
C11 C12 H12A 109.5 . .
C40 C39 N4 113.5(6) . .
C40 C39 H39A 108.9 . .
N4 C39 H39A 108.9 . .
C40 C39 H39B 108.9 . .
N4 C39 H39B 108.9 . .
H39A C39 H39B 107.7 . .
O14 C35 C34 108.3(6) . .
O14 C35 C36 108.9(6) . .
C34 C35 C36 111.2(6) . .
O14 C35 H35A 109.5 . .
C34 C35 H35A 109.5 . .
C36 C35 H35A 109.5 . .
C20 C21 C22 120.7(8) . .
C20 C21 H21A 119.7 . .
C22 C21 H21A 119.7 . .
N3 C31 C25 114.7(6) . .
N3 C31 H31A 108.6 . .
C25 C31 H31A 108.6 . .
N3 C31 H31B 108.6 . .
C25 C31 H31B 108.6 . .
H31A C31 H31B 107.6 . .
C42 C41 C40 118.7(7) . .
C42 C41 C46 117.3(7) . .
C40 C41 C46 124.0(7) . .
C28 C29 C24 121.3(8) . .
C28 C29 H29A 119.3 . .
C24 C29 H29A 119.3 . .
N1 C9 C10 109.9(6) . .
N1 C9 H9A 109.7 . .
C10 C9 H9A 109.7 . .
N1 C9 H9B 109.7 . .
C10 C9 H9B 109.7 . .
H9A C9 H9B 108.2 . .
C27 C26 C25 122.1(9) . .
C27 C26 H26A 119.0 . .
C25 C26 H26A 119.0 . .
C19 C18 C17 121.3(8) . .
C19 C18 H18A 119.3 . .
C17 C18 H18A 119.3 . .
C41 C42 C43 122.3(8) . .
C41 C42 H42A 118.8 . .
C43 C42 H42A 118.8 . .
N2 C14 C15 111.6(7) . .
N2 C14 H14A 109.3 . .
C15 C14 H14A 109.3 . .
N2 C14 H14B 109.3 . .
C15 C14 H14B 109.3 . .
H14A C14 H14B 108.0 . .
C15 O6 Cu2 113.1(6) . .
C21 C20 C19 120.0(8) . .
C21 C20 H20A 120.0 . .
C19 C20 H20A 120.0 . .
C4 C3 C2 122.5(9) . .
C4 C3 H3A 118.7 . .
C2 C3 H3A 118.7 . .
C29 C28 C27 119.4(8) . .
C29 C28 H28A 120.3 . .
C27 C28 H28A 120.3 . .
C5 C6 C1 121.0(9) . .
C5 C6 H6A 119.5 . .
C1 C6 H6A 119.5 . .
C26 C27 C28 119.8(8) . .
C26 C27 H27A 120.1 . .
C28 C27 H27A 120.1 . .
C18 C19 C20 120.2(8) . .
C18 C19 H19A 119.9 . .
C20 C19 H19A 119.9 . .
O13 C33 O12 123.8(9) . .
O13 C33 C32 117.9(9) . .
O12 C33 C32 118.3(7) . .
C45 C44 C43 119.7(8) . .
C45 C44 H44A 120.1 . .
C43 C44 H44A 120.1 . .
O6 C15 O7 124.0(10) . .
O6 C15 C14 118.1(8) . .
O7 C15 C14 117.9(9) . .
O1 C7 O2B 127.5(13) . .
O1 C7 O2A 113.8(14) . .
O2B C7 O2A 34.9(15) . .
O1 C7 C1 119.9(8) . .
O2B C7 C1 109.5(13) . .
O2A C7 C1 124.2(12) . .
C4 C5 C6 120.1(9) . .
C4 C5 H5A 119.9 . .
C6 C5 H5A 119.9 . .
C5 C4 C3 119.6(9) . .
C5 C4 H4A 120.2 . .
C3 C4 H4A 120.2 . .
C44 C43 C42 118.7(8) . .
C44 C43 H43A 120.7 . .
C42 C43 H43A 120.7 . .
Na2 O21 Na2 88.4(2) 2_655 .
Na2 O21 Na1 88.8(2) 2_655 .
Na2 O21 Na1 177.0(3) . .
H29B O29 H29C 103(10) . .
O21 Na2 O22 174.4(3) 2_655 .
O21 Na2 O23 82.2(3) 2_655 .
O22 Na2 O23 94.0(3) . .
O21 Na2 O18 81.8(3) 2_655 .
O22 Na2 O18 103.8(2) . .
O23 Na2 O18 130.1(3) . .
O21 Na2 O21 91.6(2) 2_655 .
O22 Na2 O21 83.6(2) . .
O23 Na2 O21 78.0(3) . .
O18 Na2 O21 149.2(3) . .
O21 Na2 O17 87.8(2) 2_655 .
O22 Na2 O17 95.6(2) . .
O23 Na2 O17 168.8(3) . .
O18 Na2 O17 52.49(18) . .
O21 Na2 O17 97.4(2) . .
O21 Na2 C46 82.9(3) 2_655 .
O22 Na2 C46 102.1(2) . .
O23 Na2 C46 154.4(3) . .
O18 Na2 C46 26.3(2) . .
O21 Na2 C46 123.2(3) . .
O17 Na2 C46 26.28(19) . .
O21 Na2 Na2 48.64(19) 2_655 2_655
O22 Na2 Na2 126.5(2) . 2_655
O23 Na2 Na2 75.6(2) . 2_655
O18 Na2 Na2 123.2(2) . 2_655
O21 Na2 Na2 42.93(16) . 2_655
O17 Na2 Na2 94.02(18) . 2_655
C46 Na2 Na2 109.1(2) . 2_655
O21 Na2 Na1 51.27(19) 2_655 2_655
O22 Na2 Na1 133.6(2) . 2_655
O23 Na2 Na1 95.5(3) . 2_655
O18 Na2 Na1 40.18(15) . 2_655
O21 Na2 Na1 142.83(19) . 2_655
O17 Na2 Na1 81.96(15) . 2_655
C46 Na2 Na1 58.99(17) . 2_655
Na2 Na2 Na1 99.91(14) 2_655 2_655

loop_
_geom_bond_atom_site_label_1
_geom_bond_atom_site_label_2
_geom_bond_distance
_geom_bond_site_symmetry_2
Cu4 O20 1.940(5) .
Cu4 O14 1.977(5) .
Cu4 O15 2.006(5) .
Cu4 N4 2.026(6) .
Cu4 O17 2.259(5) .
Cu3 O19 1.903(5) .
Cu3 O14 1.994(5) .
Cu3 N3 2.007(6) .
Cu3 O12 2.093(5) .
Cu3 O10 2.159(5) .
Cu2 O20 1.928(5) .
Cu2 O5 2.004(5) .
Cu2 N2 2.039(6) .
Cu2 O6 2.075(6) .
Cu2 O8 2.095(5) .
Cu1 O19 1.926(5) .
Cu1 O5 1.954(5) .
Cu1 O3 2.007(5) .
Cu1 N1 2.017(6) .
Cu1 O1 2.282(5) .
Na1 O12 2.273(6) .
Na1 O18 2.345(6) 2_655
Na1 O24 2.352(10) .
Na1 O3 2.414(6) .
Na1 O21 2.811(8) .
Na1 Na2 3.602(5) 2_655
O5 C12 1.424(9) .
O15 C38 1.281(9) .
O8 C23 1.271(9) .
O14 C35 1.431(9) .
O9 C23 1.253(9) .
O10 C30 1.274(9) .
O1 C7 1.255(11) .
O3 C10 1.280(9) .
N3 C32 1.496(10) .
N3 C34 1.499(10) .
N3 C31 1.505(9) .
N2 C14 1.480(10) .
N2 C13 1.503(11) .
N2 C16 1.518(9) .
N4 C36 1.488(10) .
N4 C37 1.498(9) .
N4 C39 1.535(9) .
O17 C46 1.272(9) .
O17 Na2 2.608(6) .
O12 C33 1.265(10) .
O16 C38 1.253(9) .
N1 C9 1.474(10) .
N1 C11 1.493(10) .
N1 C8 1.514(10) .
C30 O11 1.272(9) .
C30 C24 1.504(10) .
C23 C22 1.505(10) .
C24 C29 1.388(11) .
C24 C25 1.416(11) .
C22 C21 1.406(11) .
C22 C17 1.430(11) .
C34 C35 1.501(11) .
C34 H34A 0.9700 .
C34 H34B 0.9700 .
C17 C18 1.409(11) .
C17 C16 1.505(11) .
O18 C46 1.279(10) .
O18 Na1 2.345(6) 2_655
O18 Na2 2.437(7) .
C2 C3 1.408(12) .
C2 C1 1.413(12) .
C2 C8 1.517(11) .
C46 C41 1.520(11) .
C46 Na2 2.873(8) .
C37 C38 1.509(11) .
C37 H37A 0.9700 .
C37 H37B 0.9700 .
C13 C12 1.513(10) .
C13 H13A 0.9700 .
C13 H13B 0.9700 .
C25 C26 1.402(11) .
C25 C31 1.513(11) .
C10 O4 1.249(10) .
C10 C9 1.524(12) .
C36 C35 1.513(11) .
C36 H36A 0.9700 .
C36 H36B 0.9700 .
C45 C44 1.387(12) .
C45 C40 1.404(11) .
C45 H45A 0.9300 .
C16 H16A 0.9700 .
C16 H16B 0.9700 .
C32 C33 1.518(13) .
C32 H32A 0.9700 .
C32 H32B 0.9700 .
C1 C6 1.428(12) .
C1 C7 1.524(14) .
C40 C41 1.415(11) .
C40 C39 1.507(11) .
C8 H8A 0.9700 .
C8 H8B 0.9700 .
C11 C12 1.521(12) .
C11 H11A 0.9700 .
C11 H11B 0.9700 .
C12 H12A 0.9800 .
C39 H39A 0.9700 .
C39 H39B 0.9700 .
C35 H35A 0.9800 .
C21 C20 1.392(12) .
C21 H21A 0.9300 .
C31 H31A 0.9700 .
C31 H31B 0.9700 .
C41 C42 1.387(12) .
C29 C28 1.381(12) .
C29 H29A 0.9300 .
C9 H9A 0.9700 .
C9 H9B 0.9700 .
C26 C27 1.370(13) .
C26 H26A 0.9300 .
C18 C19 1.393(13) .
C18 H18A 0.9300 .
C42 C43 1.405(12) .
C42 H42A 0.9300 .
C14 C15 1.509(14) .
C14 H14A 0.9700 .
C14 H14B 0.9700 .
O6 C15 1.268(11) .
C20 C19 1.393(13) .
C20 H20A 0.9300 .
C3 C4 1.381(12) .
C3 H3A 0.9300 .
C28 C27 1.395(14) .
C28 H28A 0.9300 .
C6 C5 1.387(15) .
C6 H6A 0.9300 .
C27 H27A 0.9300 .
C19 H19A 0.9300 .
O13 C33 1.251(11) .
C44 C43 1.389(13) .
C44 H44A 0.9300 .
C15 O7 1.275(11) .
C7 O2B 1.32(3) .
C7 O2A 1.34(3) .
C5 C4 1.376(14) .
C5 H5A 0.9300 .
C4 H4A 0.9300 .
C43 H43A 0.9300 .
O21 Na2 2.313(7) 2_655
O21 Na2 2.548(8) .
O26 H26 0.60(12) .
O25 H25B 0.81(2) .
O27 H27 0.86(12) .
O28 H28B 0.78(15) .
O29 H29B 1.00(2) .
O29 H29C 1.01(2) .
O31 H31 0.92(14) .
O30 H30B 1.14(2) .
O33 H33B 0.82(2) .
O36 H36C 1.06(2) .
O37 H37C 0.82(2) .
Na2 O21 2.313(7) 2_655
Na2 O22 2.342(7) .
Na2 O23 2.410(8) .
Na2 Na2 3.394(7) 2_655
Na2 Na1 3.602(5) 2_655
